data_1519166
loop_
_publ_author_name
'Butler, Ian. R.'
'Coles, Simon J.'
'Hursthouse, Michael B.'

_publ_section_title
;
 C34H28FeP2
;
_journal_name_full 'Crystal Structure Report Archive'
_journal_page_first 760
_journal_year 1996
_chemical_formula_sum 'C34 H28 Fe P2'
_chemical_formula_weight 554.35
_space_group_IT_number 14
_symmetry_cell_setting monoclinic
_symmetry_space_group_name_Hall '-P 2ybc'
_symmetry_space_group_name_H-M 'P 1 21/c 1'
_atom_sites_solution_hydrogens geom
_atom_sites_solution_primary direct
_atom_sites_solution_secondary difmap
_cell_angle_alpha 90.00
_cell_angle_beta 101.283(11)
_cell_angle_gamma 90.00
_cell_formula_units_Z 2
_cell_length_a 8.6164(4)
_cell_length_b 18.419(2)
_cell_length_c 8.7071(7)
_cell_measurement_temperature 150(2)
_cell_volume 1355.2(2)
_computing_structure_refinement 'SHELXL-92 (Sheldrick, 1993)'
_computing_structure_solution 'SHELXS-86 (Sheldrick, 1990)'
_diffrn_ambient_temperature 150(2)
_diffrn_radiation_monochromator graphite
_diffrn_radiation_source 'fine-focus sealed tube'
_diffrn_radiation_type MoK\a
_diffrn_radiation_wavelength 0.71069
_diffrn_reflns_av_R_equivalents 0.1434
_diffrn_reflns_av_sigmaI/netI 0.1489
_diffrn_reflns_limit_h_max 9
_diffrn_reflns_limit_h_min -8
_diffrn_reflns_limit_k_max 20
_diffrn_reflns_limit_k_min -19
_diffrn_reflns_limit_l_max 9
_diffrn_reflns_limit_l_min -10
_diffrn_reflns_number 5442
_diffrn_reflns_theta_max 25.02
_diffrn_reflns_theta_min 2.21
_exptl_absorpt_coefficient_mu 0.696
_exptl_crystal_density_diffrn 1.359
_exptl_crystal_F_000 576
_exptl_crystal_size_max 0.21
_exptl_crystal_size_mid 0.21
_exptl_crystal_size_min 0.14
_refine_diff_density_max 0.518
_refine_diff_density_min -0.402
_refine_diff_density_rms 0.080
_refine_ls_extinction_method none
_refine_ls_goodness_of_fit_all 0.909
_refine_ls_goodness_of_fit_obs 1.058
_refine_ls_matrix_type full
_refine_ls_number_parameters 169
_refine_ls_number_reflns 1962
_refine_ls_number_restraints 0
_refine_ls_restrained_S_all 1.059
_refine_ls_restrained_S_obs 1.058
_refine_ls_R_factor_all 0.0706
_refine_ls_R_factor_obs 0.0457
_refine_ls_shift/esd_max 0.000
_refine_ls_shift/esd_mean 0.000
_refine_ls_structure_factor_coef Fsqd
_refine_ls_weighting_scheme 'calc w=1/[\s^2^(Fo^2^)+(0.0255P)^2^+0.0000P] where P=(Fo^2^+2Fc^2^)/3'
_refine_ls_wR_factor_all 0.1176
_refine_ls_wR_factor_obs 0.0992
_reflns_number_observed 1398
_reflns_number_total 1969
_reflns_observed_criterion >2sigma(I)
_cod_data_source_file eCrystal-760.cif
_cod_data_source_block s92
_cod_depositor_comments
;
Citation :
Butler, Ian. R. and Coles, Simon J. and Hursthouse, Michael B. (1996) 
University of Southampton, Crystal Structure Report Archive. 

More at:
http://ecrystals.chem.soton.ac.uk/760/

The following automatic conversions were performed:

'_symmetry_cell_setting' value 'Monoclinic' changed to 'monoclinic'
according to the built-in table from CIF Core dictionary named
'cif_core.dic' version 2.4.1 from 2010-06-29.

Automatic conversion script
Id: cif_fix_values 3105 2015-03-04 15:46:00Z robertas 
;
_cod_original_cell_volume 1355.1(2)
_cod_original_sg_symbol_H-M P2(1)/c
_cod_database_code 1519166

loop_
_symmetry_equiv_pos_as_xyz
'x, y, z'
'-x, y+1/2, -z+1/2'
'-x, -y, -z'
'x, -y-1/2, z-1/2'

loop_
_atom_site_aniso_label
_atom_site_aniso_U_11
_atom_site_aniso_U_22
_atom_site_aniso_U_33
_atom_site_aniso_U_23
_atom_site_aniso_U_13
_atom_site_aniso_U_12
Fe1 0.0273(4) 0.0413(6) 0.0127(4) 0.0009(4) -0.0005(3) -0.0115(4)
P1 0.0286(6) 0.0300(6) 0.0228(6) -0.0074(5) 0.0041(4) -0.0001(5)
C1 0.029(2) 0.033(3) 0.021(2) -0.003(2) 0.002(2) -0.006(2)
C2 0.052(3) 0.037(3) 0.026(2) 0.002(2) -0.010(2) -0.013(2)
C3 0.043(3) 0.056(3) 0.019(2) 0.008(2) -0.007(2) -0.021(2)
C4 0.022(2) 0.070(4) 0.014(2) 0.002(2) 0.002(2) -0.009(2)
C5 0.023(2) 0.035(3) 0.019(2) -0.004(2) -0.004(2) -0.009(2)
C6 0.030(2) 0.026(2) 0.023(2) -0.001(2) 0.005(2) 0.001(2)
C7 0.029(2) 0.034(3) 0.029(2) -0.004(2) -0.003(2) -0.001(2)
C8 0.027(2) 0.047(3) 0.024(2) 0.002(2) 0.002(2) 0.008(2)
C9 0.040(2) 0.036(3) 0.031(3) 0.009(2) 0.006(2) 0.004(2)
C10 0.033(2) 0.030(3) 0.036(3) 0.003(2) 0.001(2) 0.003(2)
C11 0.022(2) 0.027(2) 0.023(2) -0.003(2) 0.007(2) 0.005(2)
C12 0.028(2) 0.018(2) 0.025(2) -0.001(2) 0.004(2) -0.001(2)
C13 0.030(2) 0.028(3) 0.026(2) -0.004(2) 0.004(2) -0.001(2)
C14 0.039(2) 0.030(3) 0.041(3) -0.000(2) 0.016(2) -0.002(2)
C15 0.029(2) 0.035(3) 0.054(3) -0.001(2) 0.010(2) -0.010(2)
C16 0.039(3) 0.045(3) 0.048(3) -0.016(2) 0.007(2) -0.016(2)
C17 0.038(2) 0.031(3) 0.037(3) -0.014(2) 0.011(2) -0.007(2)

loop_
_atom_site_label
_atom_site_type_symbol
_atom_site_fract_x
_atom_site_fract_y
_atom_site_fract_z
_atom_site_U_iso_or_equiv
_atom_site_thermal_displace_type
_atom_site_occupancy
_atom_site_calc_flag
_atom_site_refinement_flags
_atom_site_disorder_group
Fe1 Fe 0.5000 0.5000 0.0000 0.0277(3) Uani 1 d S .
P1 P 0.61421(11) 0.36397(6) 0.27242(12) 0.0273(3) Uani 1 d . .
C1 C 0.5182(4) 0.5178(2) 0.2323(4) 0.0281(10) Uani 1 d . .
H1 H 0.4344(4) 0.5167(2) 0.2852(4) 0.034 Uiso 1 calc R .
C2 C 0.5707(5) 0.5793(2) 0.1642(5) 0.0408(11) Uani 1 d . .
H2 H 0.5295(5) 0.6259(2) 0.1657(5) 0.049 Uiso 1 calc R .
C3 C 0.6962(5) 0.5588(3) 0.0931(4) 0.0411(12) Uani 1 d . .
H3 H 0.7519(5) 0.5892(3) 0.0380(4) 0.049 Uiso 1 calc R .
C4 C 0.7236(4) 0.4848(3) 0.1191(4) 0.0353(11) Uani 1 d . .
H4 H 0.8010(4) 0.4576(3) 0.0844(4) 0.042 Uiso 1 calc R .
C5 C 0.6121(4) 0.4572(2) 0.2086(4) 0.0268(9) Uani 1 d . .
C6 C 0.8100(4) 0.4342(2) 0.5298(4) 0.0259(9) Uani 1 d . .
H6 H 0.8181(4) 0.4719(2) 0.4607(4) 0.031 Uiso 1 calc R .
C7 C 0.8938(4) 0.4378(2) 0.6832(4) 0.0317(10) Uani 1 d . .
H7 H 0.9567(4) 0.4780(2) 0.7161(4) 0.038 Uiso 1 calc R .
C8 C 0.8844(4) 0.3824(2) 0.7865(5) 0.0328(10) Uani 1 d . .
H8 H 0.9404(4) 0.3849(2) 0.8891(5) 0.039 Uiso 1 calc R .
C9 C 0.7902(4) 0.3225(2) 0.7356(5) 0.0361(10) Uani 1 d . .
H9 H 0.7824(4) 0.2849(2) 0.8050(5) 0.043 Uiso 1 calc R .
C10 C 0.7082(4) 0.3185(2) 0.5834(4) 0.0336(10) Uani 1 d . .
H10 H 0.6480(4) 0.2774(2) 0.5504(4) 0.040 Uiso 1 calc R .
C11 C 0.7139(4) 0.3746(2) 0.4786(4) 0.0236(9) Uani 1 d . .
C12 C 0.4102(4) 0.3474(2) 0.2939(4) 0.0236(9) Uani 1 d . .
C13 C 0.3411(4) 0.3807(2) 0.4086(4) 0.0284(10) Uani 1 d . .
H13 H 0.4009(4) 0.4121(2) 0.4806(4) 0.034 Uiso 1 calc R .
C14 C 0.1856(4) 0.3675(2) 0.4159(5) 0.0358(11) Uani 1 d . .
H14 H 0.1409(4) 0.3899(2) 0.4927(5) 0.043 Uiso 1 calc R .
C15 C 0.0955(4) 0.3211(2) 0.3092(5) 0.0389(11) Uani 1 d . .
H15 H -0.0102(4) 0.3131(2) 0.3132(5) 0.047 Uiso 1 calc R .
C16 C 0.1611(4) 0.2867(2) 0.1978(5) 0.0439(12) Uani 1 d . .
H16 H 0.1007(4) 0.2549(2) 0.1272(5) 0.053 Uiso 1 calc R .
C17 C 0.3180(4) 0.2996(2) 0.1912(5) 0.0348(10) Uani 1 d . .
H17 H 0.3626(4) 0.2756(2) 0.1163(5) 0.042 Uiso 1 calc R .

loop_
_atom_type_symbol
_atom_type_description
_atom_type_scat_dispersion_real
_atom_type_scat_dispersion_imag
_atom_type_scat_source
C C 0.0033 0.0016 'International Tables Vol C Tables 4.2.6.8 and 6.1.1.4'
H H 0.0000 0.0000 'International Tables Vol C Tables 4.2.6.8 and 6.1.1.4'
P P 0.1023 0.0942 'International Tables Vol C Tables 4.2.6.8 and 6.1.1.4'
Fe Fe 0.3463 0.8444 'International Tables Vol C Tables 4.2.6.8 and 6.1.1.4'

loop_
_geom_angle_atom_site_label_1
_geom_angle_atom_site_label_2
_geom_angle_atom_site_label_3
_geom_angle
_geom_angle_site_symmetry_1
_geom_angle_site_symmetry_3
C4 Fe1 C4 180.0 3_665 .
C4 Fe1 C1 111.71(14) 3_665 .
C4 Fe1 C1 68.29(14) . .
C4 Fe1 C1 68.29(14) 3_665 3_665
C4 Fe1 C1 111.71(14) . 3_665
C1 Fe1 C1 180.0 . 3_665
C4 Fe1 C3 139.8(2) 3_665 .
C4 Fe1 C3 40.2(2) . .
C1 Fe1 C3 67.7(2) . .
C1 Fe1 C3 112.3(2) 3_665 .
C4 Fe1 C3 40.2(2) 3_665 3_665
C4 Fe1 C3 139.8(2) . 3_665
C1 Fe1 C3 112.3(2) . 3_665
C1 Fe1 C3 67.7(2) 3_665 3_665
C3 Fe1 C3 180.0 . 3_665
C4 Fe1 C5 41.59(14) 3_665 3_665
C4 Fe1 C5 138.41(14) . 3_665
C1 Fe1 C5 139.20(14) . 3_665
C1 Fe1 C5 40.80(14) 3_665 3_665
C3 Fe1 C5 111.1(2) . 3_665
C3 Fe1 C5 68.9(2) 3_665 3_665
C4 Fe1 C5 138.41(14) 3_665 .
C4 Fe1 C5 41.59(14) . .
C1 Fe1 C5 40.80(14) . .
C1 Fe1 C5 139.20(14) 3_665 .
C3 Fe1 C5 68.9(2) . .
C3 Fe1 C5 111.1(2) 3_665 .
C5 Fe1 C5 180.0 3_665 .
C4 Fe1 C2 112.5(2) 3_665 .
C4 Fe1 C2 67.5(2) . .
C1 Fe1 C2 40.01(15) . .
C1 Fe1 C2 139.99(15) 3_665 .
C3 Fe1 C2 40.0(2) . .
C3 Fe1 C2 140.0(2) 3_665 .
C5 Fe1 C2 111.7(2) 3_665 .
C5 Fe1 C2 68.3(2) . .
C4 Fe1 C2 67.5(2) 3_665 3_665
C4 Fe1 C2 112.5(2) . 3_665
C1 Fe1 C2 139.99(15) . 3_665
C1 Fe1 C2 40.01(15) 3_665 3_665
C3 Fe1 C2 140.0(2) . 3_665
C3 Fe1 C2 40.0(2) 3_665 3_665
C5 Fe1 C2 68.3(2) 3_665 3_665
C5 Fe1 C2 111.7(2) . 3_665
C2 Fe1 C2 180.0 . 3_665
C5 P1 C12 103.8(2) . .
C5 P1 C11 100.0(2) . .
C12 P1 C11 101.1(2) . .
C2 C1 C5 109.6(4) . .
C2 C1 Fe1 71.1(2) . .
C5 C1 Fe1 70.2(2) . .
C1 C2 C3 108.1(4) . .
C1 C2 Fe1 68.9(2) . .
C3 C2 Fe1 69.4(2) . .
C4 C3 C2 108.3(4) . .
C4 C3 Fe1 69.3(2) . .
C2 C3 Fe1 70.5(2) . .
C3 C4 C5 108.8(4) . .
C3 C4 Fe1 70.5(2) . .
C5 C4 Fe1 69.9(2) . .
C1 C5 C4 105.1(4) . .
C1 C5 P1 132.6(3) . .
C4 C5 P1 122.3(3) . .
C1 C5 Fe1 69.0(2) . .
C4 C5 Fe1 68.5(2) . .
P1 C5 Fe1 128.0(2) . .
C7 C6 C11 120.6(4) . .
C8 C7 C6 120.6(4) . .
C7 C8 C9 119.1(4) . .
C10 C9 C8 120.5(4) . .
C9 C10 C11 121.0(4) . .
C10 C11 C6 118.2(3) . .
C10 C11 P1 119.5(3) . .
C6 C11 P1 121.9(3) . .
C17 C12 C13 117.9(3) . .
C17 C12 P1 118.7(3) . .
C13 C12 P1 123.4(3) . .
C14 C13 C12 120.6(4) . .
C13 C14 C15 120.1(4) . .
C16 C15 C14 120.4(4) . .
C15 C16 C17 119.4(4) . .
C16 C17 C12 121.5(4) . .

loop_
_geom_bond_atom_site_label_1
_geom_bond_atom_site_label_2
_geom_bond_distance
_geom_bond_site_symmetry_2
Fe1 C4 2.021(3) 3_665
Fe1 C4 2.021(3) .
Fe1 C1 2.024(4) .
Fe1 C1 2.024(4) 3_665
Fe1 C3 2.037(4) .
Fe1 C3 2.037(4) 3_665
Fe1 C5 2.041(3) 3_665
Fe1 C5 2.041(3) .
Fe1 C2 2.052(4) .
Fe1 C2 2.052(4) 3_665
P1 C5 1.804(4) .
P1 C12 1.829(4) .
P1 C11 1.843(4) .
C1 C2 1.395(5) .
C1 C5 1.417(5) .
C2 C3 1.399(6) .
C3 C4 1.394(6) .
C4 C5 1.442(5) .
C6 C7 1.390(5) .
C6 C11 1.395(5) .
C7 C8 1.373(5) .
C8 C9 1.389(5) .
C9 C10 1.377(5) .
C10 C11 1.386(5) .
C12 C17 1.389(5) .
C12 C13 1.401(5) .
C13 C14 1.375(5) .
C14 C15 1.384(5) .
C15 C16 1.370(5) .
C16 C17 1.385(5) .
